data_7036885
loop_
_publ_author_name
'Rao, Gyandshwar Kumar'
'Gorelsky, Serge I.'
'Korobkov, Ilia'
'Richeson, Darrin'

_publ_section_title
;
 Coinage metal complexes supported by a &quot;PN(3)P&quot; scaffold.
;
_journal_issue 44
_journal_name_full 'Dalton transactions (Cambridge, England : 2003)'
_journal_page_first 19153
_journal_page_last 19162
_journal_paper_doi 10.1039/c5dt03515e
_journal_volume 44
_journal_year 2015
_chemical_formula_sum 'C31 H29 Au2 Cl2 N3 O0 P2'
_chemical_formula_weight 970.34
_chemical_name_systematic '2,6-{Ph2PNMe}2(NC5H3)](AuCl)2 '
_space_group_crystal_system monoclinic
_space_group_IT_number 14
_space_group_name_Hall '-P 2ybc'
_space_group_name_H-M_alt 'P 1 21/c 1'
_symmetry_space_group_name_Hall '-P 2ybc'
_symmetry_space_group_name_H-M 'P 1 21/c 1'
_atom_sites_solution_hydrogens geom
_audit_creation_method SHELXL-2013
_audit_update_record
;
2015-07-22 deposited with the CCDC.
2015-10-06 downloaded from the CCDC.
;
_cell_angle_alpha 90
_cell_angle_beta 102.999(5)
_cell_angle_gamma 90
_cell_formula_units_Z 4
_cell_length_a 10.981(3)
_cell_length_b 16.883(4)
_cell_length_c 16.996(4)
_cell_measurement_reflns_used 9902
_cell_measurement_temperature 200(2)
_cell_measurement_theta_max 28.47
_cell_measurement_theta_min 2.35
_cell_volume 3070.2(13)
_computing_cell_refinement 'APEX II, Bruker (2009)'
_computing_data_collection 'APEX II, Bruker (2009)'
_computing_data_reduction 'XPREP, Bruker (2009)'
_computing_molecular_graphics 'SHELXTL, Bruker (2004)'
_computing_publication_material 'SHELXTL, Bruker (2004)'
_computing_structure_refinement 'SHELXL-2013 (Sheldrick, 2013)'
_computing_structure_solution 'SHELXS-03 (Sheldrick, 2003)'
_diffrn_ambient_temperature 200(2)
_diffrn_measured_fraction_theta_full 0.991
_diffrn_measured_fraction_theta_max 0.978
_diffrn_measurement_device_type 'Bruker APEX-II CCD'
_diffrn_measurement_method '\f and \w scans'
_diffrn_radiation_type MoK\a
_diffrn_radiation_wavelength 0.71073
_diffrn_reflns_av_R_equivalents 0.0186
_diffrn_reflns_av_unetI/netI 0.0191
_diffrn_reflns_laue_measured_fraction_full 0.991
_diffrn_reflns_laue_measured_fraction_max 0.978
_diffrn_reflns_limit_h_max 14
_diffrn_reflns_limit_h_min -14
_diffrn_reflns_limit_k_max 16
_diffrn_reflns_limit_k_min -22
_diffrn_reflns_limit_l_max 18
_diffrn_reflns_limit_l_min -22
_diffrn_reflns_number 26342
_diffrn_reflns_point_group_measured_fraction_full 0.991
_diffrn_reflns_point_group_measured_fraction_max 0.978
_diffrn_reflns_theta_full 25.242
_diffrn_reflns_theta_max 28.469
_diffrn_reflns_theta_min 1.903
_exptl_absorpt_coefficient_mu 9.851
_exptl_absorpt_correction_T_max 0.7457
_exptl_absorpt_correction_T_min 0.5706
_exptl_absorpt_correction_type multi-scan
_exptl_absorpt_process_details 'SADABS, Bruker (2003)'
_exptl_crystal_colour colourless
_exptl_crystal_density_diffrn 2.099
_exptl_crystal_density_meas ?
_exptl_crystal_description block
_exptl_crystal_F_000 1832
_exptl_crystal_size_max 0.190
_exptl_crystal_size_mid 0.170
_exptl_crystal_size_min 0.150
_refine_diff_density_max 0.768
_refine_diff_density_min -0.913
_refine_diff_density_rms 0.102
_refine_ls_extinction_method none
_refine_ls_goodness_of_fit_ref 1.010
_refine_ls_hydrogen_treatment constr
_refine_ls_matrix_type full
_refine_ls_number_parameters 361
_refine_ls_number_reflns 7592
_refine_ls_number_restraints 0
_refine_ls_restrained_S_all 1.010
_refine_ls_R_factor_all 0.0225
_refine_ls_R_factor_gt 0.0191
_refine_ls_shift/su_max 0.004
_refine_ls_shift/su_mean 0.000
_refine_ls_structure_factor_coef Fsqd
_refine_ls_weighting_details 'w=1/[\s^2^(Fo^2^)+(0.0290P)^2^+1.9143P] where P=(Fo^2^+2Fc^2^)/3'
_refine_ls_weighting_scheme calc
_refine_ls_wR_factor_gt 0.0479
_refine_ls_wR_factor_ref 0.0491
_reflns_Friedel_coverage 0.000
_reflns_number_gt 6961
_reflns_number_total 7592
_reflns_threshold_expression 'I > 2\s(I)'
_cod_data_source_file c5dt03515e2.cif
_cod_data_source_block dr128
_cod_depositor_comments
;
The following automatic conversions were performed:

'_exptl_crystal_density_meas' value 'n/a' was changed to '?' - the
value is perceived as not measured.

Automatic conversion script
Id: cif_fix_values 3271 2015-04-21 07:52:19Z andrius 

 Adding full bibliography for 7036882--7036885.cif.
;
_cod_original_cell_volume 3070.1(13)
_cod_database_code 7036885
_shelx_space_group_comment
; 
The symmetry employed for this shelxl refinement is uniquely defined 
by the following loop, which should always be used as a source of 
symmetry information in preference to the above space-group names. 
They are only intended as comments. 
;
_shelx_estimated_absorpt_t_min 0.256
_shelx_estimated_absorpt_t_max 0.320
_shelxl_version_number 2013-4

loop_
_space_group_symop_operation_xyz
'x, y, z'
'-x, y+1/2, -z+1/2'
'-x, -y, -z'
'x, -y-1/2, z-1/2'

loop_
_atom_site_label
_atom_site_type_symbol
_atom_site_fract_x
_atom_site_fract_y
_atom_site_fract_z
_atom_site_U_iso_or_equiv
_atom_site_adp_type
_atom_site_occupancy
_atom_site_site_symmetry_order
_atom_site_calc_flag
_atom_site_refinement_flags_posn
_atom_site_refinement_flags_adp
Au1 Au 0.54937(2) 0.83747(2) 0.23722(2) 0.02125(4) Uani 1 1 d . .
Au2 Au 1.01267(2) 0.87974(2) 0.14102(2) 0.02320(4) Uani 1 1 d . .
Cl1 Cl 0.58820(9) 0.77041(5) 0.12855(5) 0.03709(18) Uani 1 1 d . .
Cl2 Cl 1.11112(8) 0.76296(5) 0.12855(5) 0.03614(18) Uani 1 1 d . .
P1 P 0.51906(6) 0.90581(4) 0.34344(4) 0.01889(14) Uani 1 1 d . .
P2 P 0.91313(6) 0.99297(4) 0.15087(4) 0.02044(14) Uani 1 1 d . .
N1 N 0.6579(2) 1.00490(13) 0.27231(14) 0.0188(4) Uani 1 1 d . .
N2 N 0.4815(2) 1.00239(14) 0.32268(15) 0.0223(5) Uani 1 1 d . .
N3 N 0.8414(2) 0.99292(14) 0.22854(15) 0.0221(5) Uani 1 1 d . .
C1 C 0.7331(2) 1.03773(16) 0.22998(16) 0.0205(5) Uani 1 1 d . .
C2 C 0.7089(3) 1.11057(17) 0.19257(19) 0.0265(6) Uani 1 1 d . .
H2A H 0.7643 1.1331 0.1631 0.032 Uiso 1 1 calc R U
C3 C 0.6008(3) 1.14941(18) 0.1998(2) 0.0293(7) Uani 1 1 d . .
H3A H 0.5819 1.1997 0.1750 0.035 Uiso 1 1 calc R U
C4 C 0.5199(3) 1.11656(17) 0.24226(19) 0.0264(6) Uani 1 1 d . .
H4A H 0.4451 1.1427 0.2467 0.032 Uiso 1 1 calc R U
C5 C 0.5532(2) 1.04324(16) 0.27830(16) 0.0198(5) Uani 1 1 d . .
C6 C 0.3680(3) 1.0403(2) 0.3368(2) 0.0355(8) Uani 1 1 d . .
H6A H 0.3665 1.0960 0.3203 0.053 Uiso 1 1 calc R U
H6B H 0.3676 1.0372 0.3943 0.053 Uiso 1 1 calc R U
H6C H 0.2942 1.0132 0.3051 0.053 Uiso 1 1 calc R U
C7 C 0.8807(3) 0.9340(2) 0.2931(2) 0.0362(8) Uani 1 1 d . .
H7A H 0.8315 0.9409 0.3341 0.054 Uiso 1 1 calc R U
H7B H 0.9695 0.9412 0.3180 0.054 Uiso 1 1 calc R U
H7C H 0.8671 0.8806 0.2702 0.054 Uiso 1 1 calc R U
C8 C 0.3908(3) 0.86624(17) 0.38267(18) 0.0227(6) Uani 1 1 d . .
C9 C 0.2823(3) 0.84531(19) 0.3275(2) 0.0290(7) Uani 1 1 d . .
H9A H 0.2755 0.8539 0.2715 0.035 Uiso 1 1 calc R U
C10 C 0.1833(3) 0.8117(2) 0.3544(2) 0.0349(7) Uani 1 1 d . .
H10A H 0.1084 0.7983 0.3165 0.042 Uiso 1 1 calc R U
C11 C 0.1927(3) 0.7979(2) 0.4347(2) 0.0394(8) Uani 1 1 d . .
H11A H 0.1244 0.7753 0.4526 0.047 Uiso 1 1 calc R U
C12 C 0.3022(3) 0.8169(2) 0.4903(2) 0.0414(8) Uani 1 1 d . .
H12A H 0.3097 0.8065 0.5461 0.050 Uiso 1 1 calc R U
C13 C 0.4013(3) 0.8515(2) 0.4635(2) 0.0306(7) Uani 1 1 d . .
H13A H 0.4762 0.8648 0.5013 0.037 Uiso 1 1 calc R U
C14 C 0.6561(3) 0.90539(18) 0.42705(17) 0.0244(6) Uani 1 1 d . .
C15 C 0.7048(3) 0.8330(2) 0.4565(2) 0.0364(8) Uani 1 1 d . .
H15A H 0.6632 0.7852 0.4370 0.044 Uiso 1 1 calc R U
C16 C 0.8164(4) 0.8313(3) 0.5155(3) 0.0495(10) Uani 1 1 d . .
H16A H 0.8505 0.7820 0.5366 0.059 Uiso 1 1 calc R U
C17 C 0.8762(3) 0.8996(3) 0.5429(2) 0.0502(11) Uani 1 1 d . .
H17A H 0.9536 0.8975 0.5814 0.060 Uiso 1 1 calc R U
C18 C 0.8263(3) 0.9714(3) 0.5155(2) 0.0427(9) Uani 1 1 d . .
H18A H 0.8674 1.0190 0.5366 0.051 Uiso 1 1 calc R U
C19 C 0.7152(3) 0.9747(2) 0.45680(18) 0.0298(7) Uani 1 1 d . .
H19A H 0.6804 1.0244 0.4374 0.036 Uiso 1 1 calc R U
C20 C 1.0157(3) 1.07803(18) 0.16320(18) 0.0244(6) Uani 1 1 d . .
C21 C 1.0889(3) 1.0901(2) 0.1071(2) 0.0334(7) Uani 1 1 d . .
H21A H 1.0841 1.0542 0.0635 0.040 Uiso 1 1 calc R U
C22 C 1.1681(3) 1.1542(2) 0.1151(2) 0.0405(8) Uani 1 1 d . .
H22A H 1.2153 1.1640 0.0756 0.049 Uiso 1 1 calc R U
C23 C 1.1790(3) 1.2045(2) 0.1808(2) 0.0391(8) Uani 1 1 d . .
H23A H 1.2344 1.2484 0.1864 0.047 Uiso 1 1 calc R U
C24 C 1.1108(3) 1.1915(2) 0.2376(2) 0.0348(7) Uani 1 1 d . .
H24A H 1.1202 1.2254 0.2832 0.042 Uiso 1 1 calc R U
C25 C 1.0273(3) 1.1282(2) 0.2284(2) 0.0304(7) Uani 1 1 d . .
H25A H 0.9783 1.1196 0.2672 0.036 Uiso 1 1 calc R U
C26 C 0.7929(3) 1.00841(18) 0.06080(18) 0.0242(6) Uani 1 1 d . .
C27 C 0.7861(3) 1.0741(2) 0.01157(19) 0.0311(7) Uani 1 1 d . .
H27A H 0.8455 1.1155 0.0256 0.037 Uiso 1 1 calc R U
C28 C 0.6929(3) 1.0796(2) -0.0581(2) 0.0412(8) Uani 1 1 d . .
H28A H 0.6878 1.1251 -0.0916 0.049 Uiso 1 1 calc R U
C29 C 0.6081(3) 1.0197(2) -0.0789(2) 0.0433(9) Uani 1 1 d . .
H29A H 0.5447 1.0237 -0.1270 0.052 Uiso 1 1 calc R U
C30 C 0.6138(3) 0.9535(2) -0.0307(2) 0.0398(8) Uani 1 1 d . .
H30A H 0.5542 0.9123 -0.0455 0.048 Uiso 1 1 calc R U
C31 C 0.7060(3) 0.9471(2) 0.0392(2) 0.0303(7) Uani 1 1 d . .
H31A H 0.7104 0.9015 0.0723 0.036 Uiso 1 1 calc R U

loop_
_atom_site_aniso_label
_atom_site_aniso_U_11
_atom_site_aniso_U_22
_atom_site_aniso_U_33
_atom_site_aniso_U_23
_atom_site_aniso_U_13
_atom_site_aniso_U_12
Au1 0.02512(6) 0.01868(6) 0.02048(6) -0.00005(4) 0.00625(4) 0.00195(4)
Au2 0.02260(6) 0.02342(6) 0.02506(6) -0.00156(4) 0.00846(4) 0.00126(4)
Cl1 0.0577(5) 0.0279(4) 0.0293(4) -0.0062(3) 0.0173(4) 0.0011(4)
Cl2 0.0386(4) 0.0282(4) 0.0447(5) -0.0054(3) 0.0158(3) 0.0056(3)
P1 0.0190(3) 0.0188(3) 0.0195(3) 0.0008(3) 0.0057(3) 0.0021(3)
P2 0.0198(3) 0.0216(4) 0.0215(3) 0.0003(3) 0.0079(3) 0.0004(3)
N1 0.0200(10) 0.0170(11) 0.0206(11) 0.0013(9) 0.0070(9) 0.0004(9)
N2 0.0234(11) 0.0192(11) 0.0277(13) 0.0027(10) 0.0133(10) 0.0046(9)
N3 0.0209(11) 0.0232(12) 0.0247(12) 0.0046(10) 0.0102(9) 0.0059(9)
C1 0.0208(12) 0.0209(14) 0.0206(13) -0.0017(11) 0.0059(10) 0.0013(11)
C2 0.0285(15) 0.0231(15) 0.0309(16) 0.0037(12) 0.0132(12) 0.0002(12)
C3 0.0344(16) 0.0163(13) 0.0391(18) 0.0051(13) 0.0122(14) 0.0044(12)
C4 0.0258(14) 0.0183(14) 0.0369(17) 0.0010(12) 0.0109(12) 0.0064(11)
C5 0.0215(12) 0.0183(13) 0.0198(13) -0.0014(11) 0.0054(10) 0.0016(10)
C6 0.0323(16) 0.0294(17) 0.053(2) 0.0070(15) 0.0265(15) 0.0098(13)
C7 0.0328(16) 0.050(2) 0.0292(17) 0.0174(15) 0.0143(13) 0.0197(15)
C8 0.0253(13) 0.0170(13) 0.0277(15) 0.0017(11) 0.0100(11) 0.0015(11)
C9 0.0274(15) 0.0296(16) 0.0310(16) 0.0012(13) 0.0087(13) -0.0001(12)
C10 0.0235(14) 0.0326(17) 0.048(2) 0.0000(15) 0.0072(14) -0.0010(13)
C11 0.0338(17) 0.0304(18) 0.060(2) 0.0098(16) 0.0233(16) -0.0020(14)
C12 0.047(2) 0.045(2) 0.0371(19) 0.0110(16) 0.0211(16) -0.0039(17)
C13 0.0309(16) 0.0345(17) 0.0281(16) 0.0045(13) 0.0101(13) -0.0026(13)
C14 0.0263(14) 0.0297(15) 0.0201(14) 0.0012(12) 0.0112(11) 0.0057(12)
C15 0.0345(17) 0.0348(19) 0.0359(19) 0.0030(14) -0.0005(14) 0.0087(14)
C16 0.041(2) 0.057(3) 0.044(2) 0.0109(19) -0.0032(17) 0.0170(19)
C17 0.0304(18) 0.089(3) 0.0264(18) 0.000(2) -0.0044(14) 0.004(2)
C18 0.0402(19) 0.062(3) 0.0259(17) -0.0086(17) 0.0065(14) -0.0094(18)
C19 0.0316(15) 0.0367(18) 0.0214(15) -0.0041(13) 0.0064(12) -0.0022(13)
C20 0.0206(13) 0.0253(15) 0.0275(15) -0.0003(12) 0.0058(11) 0.0055(11)
C21 0.0373(17) 0.0298(17) 0.0390(18) -0.0101(14) 0.0211(14) -0.0075(14)
C22 0.0390(19) 0.0364(19) 0.053(2) -0.0070(17) 0.0247(17) -0.0113(15)
C23 0.0279(16) 0.0299(18) 0.061(2) -0.0111(17) 0.0138(15) -0.0084(13)
C24 0.0300(16) 0.0348(18) 0.0376(18) -0.0149(15) 0.0034(13) -0.0024(14)
C25 0.0258(14) 0.0370(18) 0.0288(16) -0.0049(13) 0.0071(12) -0.0006(13)
C26 0.0223(13) 0.0278(15) 0.0238(14) -0.0007(12) 0.0080(11) 0.0002(11)
C27 0.0335(16) 0.0308(17) 0.0281(16) 0.0028(13) 0.0051(13) 0.0031(13)
C28 0.0434(19) 0.043(2) 0.0346(19) 0.0129(16) 0.0035(15) 0.0085(16)
C29 0.0389(19) 0.049(2) 0.0358(19) -0.0010(17) -0.0037(15) 0.0042(17)
C30 0.0292(16) 0.045(2) 0.042(2) -0.0078(17) 0.0011(14) -0.0036(15)
C31 0.0267(14) 0.0317(17) 0.0333(17) -0.0006(14) 0.0081(12) -0.0024(13)

loop_
_atom_type_symbol
_atom_type_description
_atom_type_scat_dispersion_real
_atom_type_scat_dispersion_imag
_atom_type_scat_source
C C 0.0033 0.0016 'International Tables Vol C Tables 4.2.6.8 and 6.1.1.4'
H H 0.0000 0.0000 'International Tables Vol C Tables 4.2.6.8 and 6.1.1.4'
N N 0.0061 0.0033 'International Tables Vol C Tables 4.2.6.8 and 6.1.1.4'
O O 0.0106 0.0060 'International Tables Vol C Tables 4.2.6.8 and 6.1.1.4'
P P 0.1023 0.0942 'International Tables Vol C Tables 4.2.6.8 and 6.1.1.4'
Cl Cl 0.1484 0.1585 'International Tables Vol C Tables 4.2.6.8 and 6.1.1.4'
Au Au -2.0133 8.8022 'International Tables Vol C Tables 4.2.6.8 and 6.1.1.4'

loop_
_geom_angle_atom_site_label_1
_geom_angle_atom_site_label_2
_geom_angle_atom_site_label_3
_geom_angle
P1 Au1 Cl1 177.53(3)
P2 Au2 Cl2 178.72(3)
N2 P1 C8 104.88(12)
N2 P1 C14 106.56(14)
C8 P1 C14 106.54(14)
N2 P1 Au1 113.70(9)
C8 P1 Au1 112.11(10)
C14 P1 Au1 112.46(9)
N3 P2 C26 106.50(12)
N3 P2 C20 107.39(13)
C26 P2 C20 107.58(14)
N3 P2 Au2 112.51(9)
C26 P2 Au2 109.79(10)
C20 P2 Au2 112.76(9)
C1 N1 C5 119.0(2)
C5 N2 C6 118.5(2)
C5 N2 P1 116.58(18)
C6 N2 P1 124.1(2)
C1 N3 C7 117.1(2)
C1 N3 P2 123.86(19)
C7 N3 P2 118.35(19)
N1 C1 C2 122.7(2)
N1 C1 N3 114.4(2)
C2 C1 N3 122.9(2)
C1 C2 C3 117.4(3)
C4 C3 C2 121.4(3)
C3 C4 C5 116.8(3)
N1 C5 N2 113.7(2)
N1 C5 C4 122.7(3)
N2 C5 C4 123.7(2)
C13 C8 C9 119.7(3)
C13 C8 P1 122.4(2)
C9 C8 P1 117.8(2)
C8 C9 C10 119.9(3)
C11 C10 C9 120.6(3)
C10 C11 C12 119.9(3)
C11 C12 C13 119.6(3)
C8 C13 C12 120.2(3)
C19 C14 C15 120.4(3)
C19 C14 P1 121.4(2)
C15 C14 P1 118.1(3)
C14 C15 C16 118.9(3)
C17 C16 C15 120.5(4)
C16 C17 C18 120.7(3)
C17 C18 C19 119.8(4)
C14 C19 C18 119.6(3)
C25 C20 C21 119.9(3)
C25 C20 P2 121.6(2)
C21 C20 P2 118.5(2)
C22 C21 C20 119.8(3)
C21 C22 C23 119.9(3)
C24 C23 C22 120.6(3)
C23 C24 C25 119.7(3)
C20 C25 C24 120.0(3)
C27 C26 C31 119.6(3)
C27 C26 P2 124.1(2)
C31 C26 P2 116.3(2)
C26 C27 C28 120.1(3)
C29 C28 C27 120.1(3)
C28 C29 C30 120.6(3)
C29 C30 C31 120.1(3)
C30 C31 C26 119.5(3)

loop_
_geom_bond_atom_site_label_1
_geom_bond_atom_site_label_2
_geom_bond_distance
Au1 P1 2.2297(8)
Au1 Cl1 2.2867(8)
Au2 P2 2.2269(8)
Au2 Cl2 2.2813(9)
P1 N2 1.699(2)
P1 C8 1.816(3)
P1 C14 1.822(3)
P2 N3 1.682(2)
P2 C26 1.801(3)
P2 C20 1.808(3)
N1 C1 1.332(3)
N1 C5 1.342(3)
N2 C5 1.391(3)
N2 C6 1.468(3)
N3 C1 1.415(3)
N3 C7 1.472(4)
C1 C2 1.382(4)
C2 C3 1.386(4)
C3 C4 1.380(4)
C4 C5 1.393(4)
C8 C13 1.375(4)
C8 C9 1.386(4)
C9 C10 1.391(4)
C10 C11 1.366(5)
C11 C12 1.389(5)
C12 C13 1.398(4)
C14 C19 1.378(4)
C14 C15 1.383(4)
C15 C16 1.398(5)
C16 C17 1.355(6)
C17 C18 1.369(6)
C18 C19 1.393(5)
C20 C25 1.378(4)
C20 C21 1.393(4)
C21 C22 1.376(5)
C22 C23 1.387(5)
C23 C24 1.366(5)
C24 C25 1.394(5)
C26 C27 1.381(4)
C26 C31 1.399(4)
C27 C28 1.384(5)
C28 C29 1.366(5)
C29 C30 1.379(5)
C30 C31 1.380(5)

loop_
_geom_torsion_atom_site_label_1
_geom_torsion_atom_site_label_2
_geom_torsion_atom_site_label_3
_geom_torsion_atom_site_label_4
_geom_torsion
C8 P1 N2 C5 -168.8(2)
C14 P1 N2 C5 78.4(2)
Au1 P1 N2 C5 -46.0(2)
C8 P1 N2 C6 0.8(3)
C14 P1 N2 C6 -112.0(3)
Au1 P1 N2 C6 123.6(2)
C26 P2 N3 C1 -31.4(3)
C20 P2 N3 C1 83.6(3)
Au2 P2 N3 C1 -151.8(2)
C26 P2 N3 C7 138.5(3)
C20 P2 N3 C7 -106.5(3)
Au2 P2 N3 C7 18.2(3)
C5 N1 C1 C2 0.9(4)
C5 N1 C1 N3 179.1(2)
C7 N3 C1 N1 -20.7(4)
P2 N3 C1 N1 149.3(2)
C7 N3 C1 C2 157.5(3)
P2 N3 C1 C2 -32.4(4)
N1 C1 C2 C3 -0.6(5)
N3 C1 C2 C3 -178.6(3)
C1 C2 C3 C4 -0.4(5)
C2 C3 C4 C5 0.9(5)
C1 N1 C5 N2 178.9(2)
C1 N1 C5 C4 -0.3(4)
C6 N2 C5 N1 177.0(3)
P1 N2 C5 N1 -12.8(3)
C6 N2 C5 C4 -3.9(4)
P1 N2 C5 C4 166.4(2)
C3 C4 C5 N1 -0.6(4)
C3 C4 C5 N2 -179.7(3)
N2 P1 C8 C13 -104.6(3)
C14 P1 C8 C13 8.2(3)
Au1 P1 C8 C13 131.6(2)
N2 P1 C8 C9 80.1(3)
C14 P1 C8 C9 -167.2(2)
Au1 P1 C8 C9 -43.7(3)
C13 C8 C9 C10 1.9(5)
P1 C8 C9 C10 177.4(2)
C8 C9 C10 C11 -1.1(5)
C9 C10 C11 C12 -0.4(5)
C10 C11 C12 C13 1.1(6)
C9 C8 C13 C12 -1.2(5)
P1 C8 C13 C12 -176.5(3)
C11 C12 C13 C8 -0.3(5)
N2 P1 C14 C19 -5.3(3)
C8 P1 C14 C19 -116.9(2)
Au1 P1 C14 C19 119.9(2)
N2 P1 C14 C15 179.1(2)
C8 P1 C14 C15 67.5(3)
Au1 P1 C14 C15 -55.7(3)
C19 C14 C15 C16 -1.5(5)
P1 C14 C15 C16 174.2(3)
C14 C15 C16 C17 -0.5(6)
C15 C16 C17 C18 2.4(6)
C16 C17 C18 C19 -2.4(6)
C15 C14 C19 C18 1.5(5)
P1 C14 C19 C18 -173.9(2)
C17 C18 C19 C14 0.4(5)
N3 P2 C20 C25 1.5(3)
C26 P2 C20 C25 115.8(3)
Au2 P2 C20 C25 -123.0(2)
N3 P2 C20 C21 178.3(2)
C26 P2 C20 C21 -67.4(3)
Au2 P2 C20 C21 53.8(3)
C25 C20 C21 C22 -3.0(5)
P2 C20 C21 C22 -179.8(3)
C20 C21 C22 C23 2.9(6)
C21 C22 C23 C24 -0.6(6)
C22 C23 C24 C25 -1.6(6)
C21 C20 C25 C24 0.9(5)
P2 C20 C25 C24 177.6(3)
C23 C24 C25 C20 1.4(5)
N3 P2 C26 C27 115.8(3)
C20 P2 C26 C27 0.9(3)
Au2 P2 C26 C27 -122.2(2)
N3 P2 C26 C31 -67.3(3)
C20 P2 C26 C31 177.8(2)
Au2 P2 C26 C31 54.8(2)
C31 C26 C27 C28 0.8(5)
P2 C26 C27 C28 177.6(3)
C26 C27 C28 C29 -0.7(5)
C27 C28 C29 C30 0.4(6)
C28 C29 C30 C31 -0.3(6)
C29 C30 C31 C26 0.4(5)
C27 C26 C31 C30 -0.6(5)
P2 C26 C31 C30 -177.7(3)
